data_2206626
loop_
_publ_author_name
'Zhang, Yong'
'Tong, Hong-Bo'
'Liu, Dian-Sheng'
'Huang, Su-Ping'
'Zhou, Mei-Su'

_publ_section_title
;
 Tetrachlorobis(dimethylamine)tin(IV)
;
_journal_coeditor_code BR6205
_journal_issue 9
_journal_name_full 'Acta Crystallographica Section E'
_journal_page_first m1697
_journal_page_last m1698
_journal_paper_doi 10.1107/S1600536805024232
_journal_volume 61
_journal_year 2005
_chemical_formula_iupac '[Sn Cl4 (C2 H7 N1)2]'
_chemical_formula_moiety '((C H3)2 N H)2 Sn Cl4'
_chemical_formula_sum 'C4 H14 Cl4 N2 Sn'
_chemical_formula_weight 350.66
_chemical_name_systematic
;
Tetrachlorobis(dimethylamine)tin(IV)
;
_space_group_IT_number 14
_symmetry_cell_setting monoclinic
_symmetry_space_group_name_Hall '-P 2yn'
_symmetry_space_group_name_H-M 'P 1 21/n 1'
_atom_sites_solution_hydrogens geom
_atom_sites_solution_primary direct
_atom_sites_solution_secondary difmap
_audit_creation_method SHELXL-97
_cell_angle_alpha 90.00
_cell_angle_beta 100.786(4)
_cell_angle_gamma 90.00
_cell_formula_units_Z 2
_cell_length_a 6.319(2)
_cell_length_b 8.153(3)
_cell_length_c 11.529(4)
_cell_measurement_reflns_used 1059
_cell_measurement_temperature 202(2)
_cell_measurement_theta_max 26.450
_cell_measurement_theta_min 3.078
_cell_volume 583.5(3)
_computing_cell_refinement 'SAINT (Siemens, 1996)'
_computing_data_collection 'SMART (Siemens, 1996)'
_computing_data_reduction SAINT
_computing_molecular_graphics 'ORTEP-3 (Farrugia, 1997)'
_computing_publication_material SHELXL97
_computing_structure_refinement 'SHELXL97 (Sheldrick, 1997)'
_computing_structure_solution 'SHELXS97 (Sheldrick, 1997)'
_diffrn_ambient_temperature 202(2)
_diffrn_measured_fraction_theta_full 0.997
_diffrn_measured_fraction_theta_max 0.997
_diffrn_measurement_device_type 'Bruker SMART CCD area-detector'
_diffrn_measurement_method \w
_diffrn_radiation_monochromator graphite
_diffrn_radiation_source 'fine-focus sealed tube'
_diffrn_radiation_type MoK\a
_diffrn_radiation_wavelength 0.71073
_diffrn_reflns_av_R_equivalents 0.0307
_diffrn_reflns_av_sigmaI/netI 0.0474
_diffrn_reflns_limit_h_max 7
_diffrn_reflns_limit_h_min -6
_diffrn_reflns_limit_k_max 9
_diffrn_reflns_limit_k_min -9
_diffrn_reflns_limit_l_max 12
_diffrn_reflns_limit_l_min -13
_diffrn_reflns_number 2328
_diffrn_reflns_theta_full 25.00
_diffrn_reflns_theta_max 25.00
_diffrn_reflns_theta_min 3.08
_diffrn_standards_decay_% 3.31
_exptl_absorpt_coefficient_mu 3.056
_exptl_absorpt_correction_T_max 0.8622
_exptl_absorpt_correction_T_min 0.7498
_exptl_absorpt_correction_type multi-scan
_exptl_absorpt_process_details '(SADABS; Sheldrick, 1996)'
_exptl_crystal_colour Colorless
_exptl_crystal_density_diffrn 1.996
_exptl_crystal_density_method 'not measured'
_exptl_crystal_description Block
_exptl_crystal_F_000 340
_exptl_crystal_size_max 0.10
_exptl_crystal_size_mid 0.10
_exptl_crystal_size_min 0.05
_refine_diff_density_max 1.345
_refine_diff_density_min -0.785
_refine_ls_extinction_method none
_refine_ls_goodness_of_fit_ref 1.167
_refine_ls_hydrogen_treatment constr
_refine_ls_matrix_type full
_refine_ls_number_parameters 57
_refine_ls_number_reflns 1034
_refine_ls_number_restraints 0
_refine_ls_restrained_S_all 1.167
_refine_ls_R_factor_all 0.0565
_refine_ls_R_factor_gt 0.0499
_refine_ls_shift/su_max 0.000
_refine_ls_shift/su_mean 0.000
_refine_ls_structure_factor_coef Fsqd
_refine_ls_weighting_details 'calc w = 1/[\s^2^(Fo^2^)+(0.0484P)^2^+0.6995P] where P = (Fo^2^+2Fc^2^)/3'
_refine_ls_weighting_scheme calc
_refine_ls_wR_factor_gt 0.1050
_refine_ls_wR_factor_ref 0.1081
_reflns_number_gt 942
_reflns_number_total 1034
_reflns_threshold_expression I>\2(I)
_cod_data_source_file br6205.cif
_cod_data_source_block I
_cod_depositor_comments
;
The following automatic conversions were performed:
'_symmetry_cell_setting' value 'Monoclinic' changed to 'monoclinic'
according to '/home/saulius/struct/CIF-dictionaries/cif_core.dic'
dictionary named 'cif_core.dic' version 2.4.1 from 2010-06-29.

Automatic conversion script
Id: cif_fix_enum 1527 2010-12-29 10:47:43Z saulius 

The following automatic conversions were performed:

'_symmetry_cell_setting' value 'Monoclinic' changed to 'monoclinic'
according to /home/saulius/struct/CIF-dictionaries/cif_core.dic
dictionary named 'cif_core.dic' version 2.4.1 from 2010-06-29.

Automatic conversion script
Id: cif_fix_values 1715 2011-07-08 13:25:40Z adriana 
;
_cod_original_sg_symbol_H-M 'P 21/n'
_cod_database_code 2206626
_cod_database_fobs_code 2206626

loop_
_symmetry_equiv_pos_as_xyz
'x, y, z'
'-x+1/2, y+1/2, -z+1/2'
'-x, -y, -z'
'x-1/2, -y-1/2, z-1/2'

loop_
_atom_site_label
_atom_site_fract_x
_atom_site_fract_y
_atom_site_fract_z
_atom_site_U_iso_or_equiv
_atom_site_adp_type
_atom_site_calc_flag
_atom_site_refinement_flags
_atom_site_occupancy
_atom_site_type_symbol
Sn1 0.5000 0.5000 0.0000 0.0194(2) Uani d S 1 Sn
Cl1 0.7027(3) 0.5624(2) 0.19294(16) 0.0311(5) Uani d . 1 Cl
Cl2 0.2410(3) 0.7125(2) 0.02077(16) 0.0276(4) Uani d . 1 Cl
N1 0.2799(10) 0.3276(7) 0.0685(5) 0.0209(13) Uani d . 1 N
C2 0.2647(13) 0.3461(10) 0.1930(6) 0.0342(19) Uani d . 1 C
H2A 0.1458 0.2824 0.2093 0.051 Uiso calc R 1 H
H2B 0.2426 0.4595 0.2096 0.051 Uiso calc R 1 H
H2C 0.3957 0.3084 0.2417 0.051 Uiso calc R 1 H
C1 0.3044(13) 0.1513(9) 0.0402(7) 0.0353(19) Uani d . 1 C
H1A 0.4407 0.1120 0.0819 0.053 Uiso calc R 1 H
H1B 0.2979 0.1391 -0.0432 0.053 Uiso calc R 1 H
H1C 0.1903 0.0892 0.0636 0.053 Uiso calc R 1 H
H1 0.152(14) 0.346(10) 0.022(8) 0.053 Uiso d . 1 H

loop_
_atom_site_aniso_label
_atom_site_aniso_U_11
_atom_site_aniso_U_22
_atom_site_aniso_U_33
_atom_site_aniso_U_12
_atom_site_aniso_U_13
_atom_site_aniso_U_23
Sn1 0.0193(4) 0.0178(4) 0.0210(4) 0.0002(3) 0.0037(3) -0.0011(3)
Cl1 0.0301(11) 0.0363(11) 0.0244(10) -0.0029(9) -0.0018(8) -0.0033(8)
Cl2 0.0243(10) 0.0226(9) 0.0370(10) 0.0046(8) 0.0084(7) -0.0015(8)
N1 0.022(3) 0.016(3) 0.023(3) -0.003(3) -0.001(2) -0.005(2)
C2 0.039(5) 0.032(4) 0.034(4) 0.001(4) 0.014(4) 0.009(4)
C1 0.033(5) 0.029(4) 0.044(5) -0.002(4) 0.008(4) 0.002(4)

loop_
_atom_type_symbol
_atom_type_description
_atom_type_scat_dispersion_real
_atom_type_scat_dispersion_imag
_atom_type_scat_source
C C 0.0033 0.0016 'International Tables Vol C Tables 4.2.6.8 and 6.1.1.4'
H H 0.0000 0.0000 'International Tables Vol C Tables 4.2.6.8 and 6.1.1.4'
N N 0.0061 0.0033 'International Tables Vol C Tables 4.2.6.8 and 6.1.1.4'
Sn Sn -0.6537 1.4246 'International Tables Vol C Tables 4.2.6.8 and 6.1.1.4'
Cl Cl 0.1484 0.1585 'International Tables Vol C Tables 4.2.6.8 and 6.1.1.4'

loop_
_geom_angle_atom_site_label_1
_geom_angle_atom_site_label_2
_geom_angle_atom_site_label_3
_geom_angle_site_symmetry_1
_geom_angle_site_symmetry_3
_geom_angle
_geom_angle_publ_flag
N1 Sn1 Cl1 . 3_665 86.24(15) ?
N1 Sn1 Cl1 3_665 3_665 93.76(15) ?
N1 Sn1 Cl1 . . 93.76(15) ?
N1 Sn1 Cl1 3_665 . 86.24(15) ?
N1 Sn1 Cl2 . 3_665 93.56(16) ?
N1 Sn1 Cl2 3_665 3_665 86.44(16) ?
Cl1 Sn1 Cl2 3_665 3_665 90.57(6) ?
Cl1 Sn1 Cl2 . 3_665 89.43(6) ?
N1 Sn1 Cl2 . . 86.44(16) ?
N1 Sn1 Cl2 3_665 . 93.56(16) ?
Cl1 Sn1 Cl2 3_665 . 89.43(6) ?
Cl1 Sn1 Cl2 . . 90.57(6) ?
Cl2 Sn1 Cl2 3_665 . 180.00(9) ?
C2 N1 C1 . . 110.0(6) ?
C2 N1 Sn1 . . 116.3(4) ?
C1 N1 Sn1 . . 115.8(5) yes
C2 N1 H1 . . 111(6) yes
C1 N1 H1 . . 99(6) yes
Sn1 N1 H1 . . 104(6) yes
N1 C2 H2A . . 109.5 ?
N1 C2 H2B . . 109.5 ?
H2A C2 H2B . . 109.5 ?
N1 C2 H2C . . 109.5 ?
H2A C2 H2C . . 109.5 ?
H2B C2 H2C . . 109.5 ?
N1 C1 H1A . . 109.5 ?
N1 C1 H1B . . 109.5 ?
H1A C1 H1B . . 109.5 ?
N1 C1 H1C . . 109.5 ?
H1A C1 H1C . . 109.5 ?
H1B C1 H1C . . 109.5 ?

loop_
_geom_bond_atom_site_label_1
_geom_bond_atom_site_label_2
_geom_bond_site_symmetry_2
_geom_bond_distance
_geom_bond_publ_flag
Sn1 N1 . 2.224(6) yes
Sn1 N1 3_665 2.224(6) ?
Sn1 Cl1 3_665 2.4045(18) ?
Sn1 Cl1 . 2.4045(18) ?
Sn1 Cl2 3_665 2.4256(18) ?
Sn1 Cl2 . 2.4256(18) ?
N1 C2 . 1.464(9) ?
N1 C1 . 1.488(9) ?
N1 H1 . 0.90(8) ?
C2 H2A . 0.9600 ?
C2 H2B . 0.9600 ?
C2 H2C . 0.9600 ?
C1 H1A . 0.9600 ?
C1 H1B . 0.9600 ?
C1 H1C . 0.9600 ?

loop_
_geom_hbond_atom_site_label_D
_geom_hbond_atom_site_label_H
_geom_hbond_atom_site_label_A
_geom_hbond_site_symmetry_A
_geom_hbond_distance_DH
_geom_hbond_distance_HA
_geom_hbond_distance_DA
_geom_hbond_angle_DHA
N1 H1 Cl2 3_565 0.89(8) 2.49(9) 3.276(6) 148(7)

loop_
_geom_torsion_atom_site_label_1
_geom_torsion_atom_site_label_2
_geom_torsion_atom_site_label_3
_geom_torsion_atom_site_label_4
_geom_torsion_site_symmetry_1
_geom_torsion
Cl1 Sn1 N1 C2 3_665 -159.3(5)
Cl1 Sn1 N1 C2 . 20.7(5)
Cl2 Sn1 N1 C2 3_665 110.4(5)
Cl2 Sn1 N1 C2 . -69.6(5)
Cl1 Sn1 N1 C1 3_665 69.2(5)
Cl1 Sn1 N1 C1 . -110.8(5)
Cl2 Sn1 N1 C1 3_665 -21.2(5)
Cl2 Sn1 N1 C1 . 158.8(5)
